data_1535147
loop_
_publ_author_name
'Stitzer, K.E.'
'Gemmill, W.R.'
'Smith, M.D.'
'zur Loye, H.C.'

_publ_section_title
;
 Crystal growth of a novel oxygen-deficient layered perovskite: Ba7 Li3
 Ru4 O20
;
_journal_name_full 'Journal of Solid State Chemistry'
_journal_page_first 39
_journal_page_last 45
_journal_volume 175
_journal_year 2003
_chemical_formula_sum 'Ba7 Li3 O20 Ru4'
_chemical_name_systematic 'Ba7 Li3 Ru4 O20'
_space_group_IT_number 166
_symmetry_space_group_name_Hall '-R 3 2"'
_symmetry_space_group_name_H-M 'R -3 m :H'
_cell_angle_alpha 90
_cell_angle_beta 90
_cell_angle_gamma 120
_cell_formula_units_Z 3
_cell_length_a 5.7927
_cell_length_b 5.7927
_cell_length_c 50.3364
_cell_volume 1462.766
_citation_journal_id_ASTM JSSCBI
_cod_data_source_file Stitzer_JSSCBI_2003_863.cif
_cod_data_source_block Ba7Li3O20Ru4
_cod_database_code 1535147

loop_
_symmetry_equiv_pos_as_xyz
x,y,z
-y,x-y,z
-x+y,-x,z
y,x,-z
-x,-x+y,-z
x-y,-y,-z
-x,-y,-z
y,-x+y,-z
x-y,x,-z
-y,-x,z
x,x-y,z
-x+y,y,z
x+2/3,y+1/3,z+1/3
-y+2/3,x-y+1/3,z+1/3
-x+y+2/3,-x+1/3,z+1/3
y+2/3,x+1/3,-z+1/3
-x+2/3,-x+y+1/3,-z+1/3
x-y+2/3,-y+1/3,-z+1/3
-x+2/3,-y+1/3,-z+1/3
y+2/3,-x+y+1/3,-z+1/3
x-y+2/3,x+1/3,-z+1/3
-y+2/3,-x+1/3,z+1/3
x+2/3,x-y+1/3,z+1/3
-x+y+2/3,y+1/3,z+1/3
x+1/3,y+2/3,z+2/3
-y+1/3,x-y+2/3,z+2/3
-x+y+1/3,-x+2/3,z+2/3
y+1/3,x+2/3,-z+2/3
-x+1/3,-x+y+2/3,-z+2/3
x-y+1/3,-y+2/3,-z+2/3
-x+1/3,-y+2/3,-z+2/3
y+1/3,-x+y+2/3,-z+2/3
x-y+1/3,x+2/3,-z+2/3
-y+1/3,-x+2/3,z+2/3
x+1/3,x-y+2/3,z+2/3
-x+y+1/3,y+2/3,z+2/3

loop_
_atom_site_label
_atom_site_type_symbol
_atom_site_fract_x
_atom_site_fract_y
_atom_site_fract_z
_atom_site_occupancy
_atom_site_U_iso_or_equiv
O1 O-2 0.3018 0.1509 0.09624 1 0.0
O3 O-2 0.1589 0.3178 0.049 1 0.0
O4 O-2 0.6143 0.3857 0.00339 0.33 0.0
Li1 Li+1 0 0 0.3657 1 0.0
Ba3 Ba+2 0 0 0.278334 1 0.0
Ba1 Ba+2 0 0 0 1 0.0
Ba2 Ba+2 0 0 0.191656 1 0.0
Ru2 Ru+5 0 0 0.123554 1 0.0
O2 O-2 0.1591 0.3182 0.14266 1 0.0
Li2 Li+1 0 0 0.5 1 0.0
Ru1 Ru+5 0 0 0.068982 1 0.0
Ba4 Ba+2 0 0 0.430683 1 0.0
